data_7246937
loop_
_publ_author_name
'Xiao, Cheng-Yue'
'Deng, Xi-Ling'
'Wei, Zan-Bin'
'Yang, Shi-Yao'

_publ_section_title
;
 Research on single-crystal-to-single-crystal photoaddition and extension
 of Schmidt's rule in topological chemistry
;
_journal_issue 26
_journal_name_full CrystEngComm
_journal_page_first 3714
_journal_page_last 3717
_journal_paper_doi 10.1039/D3CE00443K
_journal_volume 25
_journal_year 2023
_chemical_formula_moiety 'C29 H20.65 N2 O7 Zn2, 3.25(H2 O1), H0.6 O0.5, H0.5 O0.45, 0.25(O), 1.15(H), H0.4 O0.45'
_chemical_formula_sum 'C29 H29.8 N2 O11.9 Zn2'
_chemical_formula_weight 727.49
_space_group_crystal_system triclinic
_space_group_IT_number 2
_space_group_name_Hall '-P 1'
_space_group_name_H-M_alt 'P -1'
_atom_sites_solution_hydrogens mixed
_audit_creation_date 2023-04-05
_audit_creation_method
;
Olex2 1.5
(compiled 2023.03.06 svn.rbb2c1857 for OlexSys, GUI svn.r6748)
;
_audit_update_record
;
2023-04-24 deposited with the CCDC.	2023-06-05 downloaded from the CCDC.
;
_cell_angle_alpha 80.100(2)
_cell_angle_beta 87.289(2)
_cell_angle_gamma 67.583(2)
_cell_formula_units_Z 2
_cell_length_a 9.3510(2)
_cell_length_b 9.9976(2)
_cell_length_c 18.0428(4)
_cell_measurement_reflns_used 18508
_cell_measurement_temperature 100(2)
_cell_measurement_theta_max 74.8230
_cell_measurement_theta_min 2.4960
_cell_volume 1535.78(6)
_computing_molecular_graphics 'Olex2 1.5 (Dolomanov et al., 2009)'
_computing_publication_material 'Olex2 1.5 (Dolomanov et al., 2009)'
_computing_structure_refinement 'SHELXL 2018/3 (Sheldrick, 2015)'
_diffrn_ambient_temperature 100.15
_diffrn_measured_fraction_theta_full 0.998
_diffrn_measured_fraction_theta_max 0.945
_diffrn_measurement_device_type 'XtaLAB Synergy, Dualflex, HyPix'
_diffrn_measurement_method '\w scans'
_diffrn_radiation_type CuK\a
_diffrn_radiation_wavelength 1.54184
_diffrn_reflns_av_R_equivalents 0.0416
_diffrn_reflns_av_unetI/netI 0.0269
_diffrn_reflns_Laue_measured_fraction_full 0.998
_diffrn_reflns_Laue_measured_fraction_max 0.945
_diffrn_reflns_limit_h_max 11
_diffrn_reflns_limit_h_min -11
_diffrn_reflns_limit_k_max 12
_diffrn_reflns_limit_k_min -12
_diffrn_reflns_limit_l_max 21
_diffrn_reflns_limit_l_min -21
_diffrn_reflns_number 34341
_diffrn_reflns_point_group_measured_fraction_full 0.998
_diffrn_reflns_point_group_measured_fraction_max 0.945
_diffrn_reflns_theta_full 67.700
_diffrn_reflns_theta_max 75.302
_diffrn_reflns_theta_min 2.486
_exptl_absorpt_coefficient_mu 2.496
_exptl_absorpt_correction_T_max 1.00000
_exptl_absorpt_correction_T_min 0.95226
_exptl_absorpt_correction_type multi-scan
_exptl_absorpt_process_details
;
CrysAlisPro 1.171.42.72a (Rigaku Oxford Diffraction, 2022)
Empirical absorption correction using spherical harmonics,
implemented in SCALE3 ABSPACK scaling algorithm.
;
_exptl_crystal_colour yellow
_exptl_crystal_density_diffrn 1.573
_exptl_crystal_density_meas ?
_exptl_crystal_density_method 'not measured'
_exptl_crystal_description rod
_exptl_crystal_F_000 746
_exptl_crystal_size_max 0.1
_exptl_crystal_size_mid 0.08
_exptl_crystal_size_min 0.02
_refine_diff_density_max 1.465
_refine_diff_density_min -1.056
_refine_diff_density_rms 0.117
_refine_ls_extinction_method none
_refine_ls_goodness_of_fit_ref 1.029
_refine_ls_hydrogen_treatment mixed
_refine_ls_matrix_type full
_refine_ls_number_parameters 748
_refine_ls_number_reflns 6003
_refine_ls_number_restraints 230
_refine_ls_restrained_S_all 1.019
_refine_ls_R_factor_all 0.0579
_refine_ls_R_factor_gt 0.0534
_refine_ls_shift/su_max 0.001
_refine_ls_shift/su_mean 0.000
_refine_ls_structure_factor_coef Fsqd
_refine_ls_weighting_details 'w=1/[\s^2^(Fo^2^)+(0.0738P)^2^+6.0308P] where P=(Fo^2^+2Fc^2^)/3'
_refine_ls_weighting_scheme calc
_refine_ls_wR_factor_gt 0.1397
_refine_ls_wR_factor_ref 0.1435
_reflns_Friedel_coverage 0.000
_reflns_number_gt 5462
_reflns_number_total 6003
_reflns_threshold_expression 'I > 2\s(I)'
_cod_data_source_file d3ce00443k2.cif
_cod_data_source_block y
_cod_depositor_comments
;
The following automatic conversions were performed:

data item '_exptl_crystal_density_meas' value 'not measured' was
changed to '?' -- the value is perceived as not measured.

Automatic conversion script
Id: cif_fix_values 8170 2020-07-09 18:12:32Z antanas 

 Adding full bibliography for 7246935--7246938.cif.
;
_cod_original_formula_sum 'C29 H29.80 N2 O11.90 Zn2'
_cod_database_code 7246937
_shelx_shelxl_version_number 2018/3
_shelx_space_group_comment
;
The symmetry employed for this shelxl refinement is uniquely defined
by the following loop, which should always be used as a source of
symmetry information in preference to the above space-group names.
They are only intended as comments.
;
_shelx_estimated_absorpt_t_max 0.952
_shelx_estimated_absorpt_t_min 0.788
_olex2_refinement_description
;
1. Fixed Uiso
 At 1.2 times of:
  All C(H) groups
 At 1.5 times of:
  All O(H) groups, All O(H,H) groups
2. Restrained distances
 O7-H7
 0.85 with sigma of 0.01
 O1W-H1WA = O1W-H1WB = O2W-H2WA = O2W-H2WB = O3W-H3WA = O3W-H3WB
 0.85 with sigma of 0.01
 H1WA-H1WB = H2WA-H2WB = H3WA-H3WB
 1.38 with sigma of 0.01
 O4W-H4WA = O4W-H4WB = O5W-H5WA = O5W-H5WB = O6W-H6WA = O6W-H6WB
 0.85 with sigma of 0.01
 H4WA-H4WB = H5WA-H5WB = H6WA-H6WB
 1.38 with sigma of 0.01
 O7W-H7WA = O7W-H7WB = O8W-H8WA = O8W-H8WB = O9W-H9WA = O9W-H9WB
 0.85 with sigma of 0.01
 H7WA-H7WB = H8WA-H8WB = H9WA-H9WB
 1.38 with sigma of 0.01
 O16W-H16W = O16W-H15W = O17W-H17A = O17W-H17B = O18W-H18A = O18W-H18B
 0.85 with sigma of 0.01
 H16W-H15W = H17A-H17B = H18A-H18B
 1.38 with sigma of 0.01
 O19W-H19A = O19W-H19B = O20W-H20A = O20W-H20B
 0.85 with sigma of 0.01
 H19A-H19B = H20A-H20B
 1.38 with sigma of 0.01
 C23'-C24'
 1.34 with sigma of 0.001
3. Uiso/Uaniso restraints and constraints
N1 \\sim N1': within 2A with sigma of 0.001 and sigma for terminal atoms of
0.002 within 2A
C10 \\sim C10': within 2A with sigma of 0.001 and sigma for terminal atoms of
0.002 within 2A
C11 \\sim C11': within 2A with sigma of 0.001 and sigma for terminal atoms of
0.002 within 2A
C12 \\sim C12': within 2A with sigma of 0.001 and sigma for terminal atoms of
0.002 within 2A
C13 \\sim C13': within 2A with sigma of 0.001 and sigma for terminal atoms of
0.002 within 2A
C14 \\sim C14': within 2A with sigma of 0.001 and sigma for terminal atoms of
0.002 within 2A
C15 \\sim C15': within 2A with sigma of 0.001 and sigma for terminal atoms of
0.002 within 2A
C16 \\sim C16': within 2A with sigma of 0.001 and sigma for terminal atoms of
0.002 within 2A
C17 \\sim C17': within 2A with sigma of 0.001 and sigma for terminal atoms of
0.002 within 2A
C18 \\sim C18': within 2A with sigma of 0.001 and sigma for terminal atoms of
0.002 within 2A
C19 \\sim C19': within 2A with sigma of 0.001 and sigma for terminal atoms of
0.002 within 2A
C20 \\sim C20': within 2A with sigma of 0.001 and sigma for terminal atoms of
0.002 within 2A
C21 \\sim C21': within 2A with sigma of 0.001 and sigma for terminal atoms of
0.002 within 2A
C22 \\sim C22': within 2A with sigma of 0.001 and sigma for terminal atoms of
0.002 within 2A
C23 \\sim C23': within 2A with sigma of 0.001 and sigma for terminal atoms of
0.002 within 2A
C24 \\sim C24': within 2A with sigma of 0.001 and sigma for terminal atoms of
0.002 within 2A
C25 \\sim C25': within 2A with sigma of 0.001 and sigma for terminal atoms of
0.002 within 2A
C26 \\sim C26': within 2A with sigma of 0.001 and sigma for terminal atoms of
0.002 within 2A
C27 \\sim C27': within 2A with sigma of 0.001 and sigma for terminal atoms of
0.002 within 2A
C28 \\sim C28': within 2A with sigma of 0.001 and sigma for terminal atoms of
0.002 within 2A
C29 \\sim C29': within 2A with sigma of 0.001 and sigma for terminal atoms of
0.002 within 2A
N2 \\sim N2': within 2A with sigma of 0.001 and sigma for terminal atoms of
0.002 within 2A
4. Same fragment restrains
{N1, C10, C11, C12, C13, C14, C15, C16, C17, C18, C19, C20, C21, C22, C23, C24,
C25, C26, C27, C28, C29, N2} sigma for 1-2: 0.02, 1-3: 0.04
as in
{N1', C10', C11', C12', C13', C14', C15', C16', C17', C18', C19', C20', C21',
C22', C23', C24', C25', C26', C27', C28', C29', N2'}
5. Others
 Sof(N1')=Sof(C10')=Sof(H10')=Sof(C11')=Sof(H11')=Sof(C12')=Sof(C13')=
 Sof(H13')=Sof(C14')=Sof(H14')=Sof(C15')=Sof(H15')=Sof(C16')=Sof(H16')=
 Sof(C17')=Sof(C18')=Sof(H18')=Sof(C19')=Sof(H19')=Sof(C20')=Sof(C21')=
 Sof(H21')=Sof(C22')=Sof(H22')=Sof(C23')=Sof(H23')=Sof(C24')=Sof(H24')=
 Sof(C25')=Sof(C26')=Sof(H26')=Sof(C27')=Sof(H27')=Sof(C28')=Sof(H28')=
 Sof(C29')=Sof(H29')=Sof(N2')=1-FVAR(1)
 Sof(N1)=Sof(C10)=Sof(H10)=Sof(C11)=Sof(H11)=Sof(C12)=Sof(C13)=Sof(H13)=
 Sof(C14)=Sof(H14)=Sof(C15)=Sof(H15)=Sof(C16)=Sof(H16)=Sof(C17)=Sof(C18)=
 Sof(H18)=Sof(C19)=Sof(H19)=Sof(C20)=Sof(C21)=Sof(H21)=Sof(C22)=Sof(H22)=
 Sof(C23)=Sof(H23)=Sof(C24)=Sof(H24)=Sof(C25)=Sof(C26)=Sof(H26)=Sof(C27)=
 Sof(H27)=Sof(C28)=Sof(H28)=Sof(C29)=Sof(H29)=Sof(N2)=FVAR(1)
 Fixed Sof: O1W(0.7) H1WA(0.7) H1WB(0.7) O2W(0.3) H2WA(0.3) H2WB(0.3)
 O3W(0.25) H3WA(0.25) H3WB(0.25) O4W(0.3) H4WA(0.3) H4WB(0.3) O5W(0.25)
 H5WA(0.25) H5WB(0.25) O6W(0.2) H6WA(0.2) H6WB(0.2) O7W(0.35) H7WA(0.35)
 H7WB(0.35) O8W(0.3) H8WA(0.3) H8WB(0.3) O9W(0.25) H9WA(0.25) H9WB(0.25)
 O10W(0.25) H(0.25) HA(0.25) O11W(0.2) HB(0.2) HC(0.2) O13W(0.2) HD(0.2)
 HE(0.2) O15W(0.25) HF(0.25) HG(0.25) O16W(0.2) H16W(0.2) H15W(0.2) O17W(0.2)
 H17A(0.2) H17B(0.2) O18W(0.3) H18A(0.3) H18B(0.3) O19W(0.2) H19A(0.2)
 H19B(0.2) O20W(0.2) H20A(0.2) H20B(0.2)
6.a Aromatic/amide H refined with riding coordinates:
 C2(H2), C4(H4), C6(H6), C10(H10), C11(H11), C13(H13), C14(H14), C15(H15),
 C16(H16), C18(H18), C19(H19), C21(H21), C22(H22), C23(H23), C24(H24), C26(H26),
  C27(H27), C28(H28), C29(H29), C10'(H10'), C11'(H11'), C13'(H13'), C14'(H14'),
 C15'(H15'), C16'(H16'), C18'(H18'), C19'(H19'), C21'(H21'), C22'(H22'),
 C23'(H23'), C24'(H24'), C26'(H26'), C27'(H27'), C28'(H28'), C29'(H29')
;
_olex2_submission_special_instructions 'No special instructions were received'

loop_
_space_group_symop_operation_xyz
'x, y, z'
'-x, -y, -z'

loop_
_atom_site_label
_atom_site_type_symbol
_atom_site_fract_x
_atom_site_fract_y
_atom_site_fract_z
_atom_site_U_iso_or_equiv
_atom_site_adp_type
_atom_site_occupancy
_atom_site_site_symmetry_order
_atom_site_calc_flag
_atom_site_refinement_flags_posn
_atom_site_refinement_flags_adp
_atom_site_refinement_flags_occupancy
_atom_site_disorder_assembly
_atom_site_disorder_group
Zn1 Zn 0.90276(3) 0.41119(3) 0.53473(2) 0.01575(7) Uani 1 1 d . . . . .
Zn2 Zn 0.80254(3) 0.59340(3) 0.35656(2) 0.01713(7) Uani 1 1 d . . . . .
O1 O 0.68151(18) 0.54281(17) 0.50322(10) 0.0209(4) Uani 1 1 d . . . . .
O2 O 0.6431(2) 0.73347(18) 0.41085(10) 0.0231(4) Uani 1 1 d . . . . .
O3 O 0.2030(2) 1.21169(18) 0.43544(11) 0.0260(4) Uani 1 1 d . . . . .
O4 O 0.0426(2) 1.20559(18) 0.53091(10) 0.0243(4) Uani 1 1 d . . . . .
O5 O 0.0847(3) 0.7600(2) 0.69719(17) 0.0623(8) Uani 1 1 d . . . . .
O6 O 0.26388(19) 0.54459(18) 0.67970(11) 0.0240(4) Uani 1 1 d . . . . .
O7 O 1.02005(18) 0.51610(16) 0.57397(9) 0.0173(4) Uani 1 1 d D . . . .
H7 H 0.955(2) 0.5956(12) 0.5848(11) 0.026 Uiso 1 1 d D U . . .
C1 C 0.4632(3) 0.7589(3) 0.51007(13) 0.0190(5) Uani 1 1 d . . . . .
C2 C 0.4049(3) 0.6862(2) 0.56891(14) 0.0184(5) Uani 1 1 d . . . . .
H2 H 0.458910 0.584368 0.586152 0.022 Uiso 1 1 calc R U . . .
C3 C 0.2678(3) 0.7622(2) 0.60254(14) 0.0199(5) Uani 1 1 d . . . . .
C4 C 0.1907(3) 0.9120(2) 0.57733(14) 0.0209(5) Uani 1 1 d . . . . .
H4 H 0.097292 0.964402 0.600443 0.025 Uiso 1 1 calc R U . . .
C5 C 0.2485(3) 0.9857(2) 0.51881(14) 0.0204(5) Uani 1 1 d . . . . .
C6 C 0.3861(3) 0.9084(2) 0.48483(14) 0.0190(5) Uani 1 1 d . . . . .
H6 H 0.426555 0.957686 0.444778 0.023 Uiso 1 1 calc R U . . .
C7 C 0.6080(3) 0.6729(2) 0.47257(14) 0.0197(5) Uani 1 1 d . . . . .
C8 C 0.1974(3) 0.6854(3) 0.66452(17) 0.0279(6) Uani 1 1 d . . . . .
C9 C 0.1601(3) 1.1469(2) 0.49207(14) 0.0198(5) Uani 1 1 d . . . . .
N1 N 0.7979(3) 0.3443(3) 0.63158(18) 0.0170(4) Uani 0.6723(15) 1 d D U P A 1
C10 C 0.7741(4) 0.2185(4) 0.6380(2) 0.0192(5) Uani 0.6723(15) 1 d D U P A 1
H10 H 0.820502 0.155338 0.602436 0.023 Uiso 0.6723(15) 1 calc R U P A 1
C11 C 0.6857(4) 0.1761(4) 0.6934(2) 0.0243(5) Uani 0.6723(15) 1 d D U P A 1
H11 H 0.669980 0.087341 0.694606 0.029 Uiso 0.6723(15) 1 calc R U P A 1
C12 C 0.6195(4) 0.2649(4) 0.7480(2) 0.0223(5) Uani 0.6723(15) 1 d D U P A 1
C13 C 0.6481(4) 0.3925(4) 0.7421(2) 0.0258(5) Uani 0.6723(15) 1 d D U P A 1
H13 H 0.605674 0.456361 0.777770 0.031 Uiso 0.6723(15) 1 calc R U P A 1
C14 C 0.7376(4) 0.4277(4) 0.6849(2) 0.0230(5) Uani 0.6723(15) 1 d D U P A 1
H14 H 0.757398 0.514589 0.683220 0.028 Uiso 0.6723(15) 1 calc R U P A 1
C15 C 0.5276(4) 0.2256(4) 0.8097(2) 0.0289(5) Uani 0.6723(15) 1 d D U P A 1
H15 H 0.486156 0.291915 0.844251 0.035 Uiso 0.6723(15) 1 calc R U P A 1
C16 C 0.4980(4) 0.1029(4) 0.8208(2) 0.0306(5) Uani 0.6723(15) 1 d D U P A 1
H16 H 0.538261 0.039643 0.784743 0.037 Uiso 0.6723(15) 1 calc R U P A 1
C17 C 0.4103(4) 0.0539(5) 0.8824(2) 0.0365(6) Uani 0.6723(15) 1 d D U P A 1
C18 C 0.3893(5) -0.0741(6) 0.8817(3) 0.0473(6) Uani 0.6723(15) 1 d D U P A 1
H18 H 0.432155 -0.128841 0.842414 0.057 Uiso 0.6723(15) 1 calc R U P A 1
C19 C 0.3078(5) -0.1247(6) 0.9367(3) 0.0490(6) Uani 0.6723(15) 1 d D U P A 1
H19 H 0.292890 -0.212462 0.933696 0.059 Uiso 0.6723(15) 1 calc R U P A 1
C20 C 0.2457(5) -0.0515(5) 0.9971(3) 0.0423(5) Uani 0.6723(15) 1 d D U P A 1
C21 C 0.2666(5) 0.0773(6) 0.9993(3) 0.0475(6) Uani 0.6723(15) 1 d D U P A 1
H21 H 0.226027 0.129993 1.039558 0.057 Uiso 0.6723(15) 1 calc R U P A 1
C22 C 0.3485(5) 0.1308(5) 0.9416(3) 0.0454(6) Uani 0.6723(15) 1 d D U P A 1
H22 H 0.361614 0.219939 0.943171 0.054 Uiso 0.6723(15) 1 calc R U P A 1
C23 C 0.1575(4) -0.1078(5) 1.0535(2) 0.0354(5) Uani 0.6723(15) 1 d D U P A 1
H23 H 0.148236 -0.195503 1.045241 0.042 Uiso 0.6723(15) 1 calc R U P A 1
C24 C 0.0863(4) -0.0571(4) 1.1160(2) 0.0300(5) Uani 0.6723(15) 1 d D U P A 1
H24 H 0.090235 0.031583 1.126072 0.036 Uiso 0.6723(15) 1 calc R U P A 1
C25 C 0.0038(4) -0.1287(4) 1.16900(19) 0.0190(5) Uani 0.6723(15) 1 d D U P A 1
C26 C 0.0013(4) -0.2622(4) 1.1586(2) 0.0242(5) Uani 0.6723(15) 1 d D U P A 1
H26 H 0.046916 -0.302983 1.115333 0.029 Uiso 0.6723(15) 1 calc R U P A 1
C27 C -0.0675(4) -0.3362(4) 1.2110(2) 0.0222(5) Uani 0.6723(15) 1 d D U P A 1
H27 H -0.070321 -0.425914 1.201787 0.027 Uiso 0.6723(15) 1 calc R U P A 1
C28 C -0.0723(4) -0.0718(4) 1.2319(2) 0.0211(5) Uani 0.6723(15) 1 d D U P A 1
H28 H -0.078549 0.021485 1.240248 0.025 Uiso 0.6723(15) 1 calc R U P A 1
C29 C -0.1387(4) -0.1516(4) 1.2821(2) 0.0228(5) Uani 0.6723(15) 1 d D U P A 1
H29 H -0.192236 -0.110159 1.323786 0.027 Uiso 0.6723(15) 1 calc R U P A 1
N2 N -0.1300(3) -0.2865(3) 1.27391(16) 0.0151(4) Uani 0.6723(15) 1 d D U P A 1
N1' N 0.8110(7) 0.3137(6) 0.6283(3) 0.0171(5) Uani 0.3277(15) 1 d D U P A 2
C10' C 0.7999(8) 0.1847(7) 0.6253(4) 0.0189(6) Uani 0.3277(15) 1 d D U P A 2
H10' H 0.846494 0.133879 0.585059 0.023 Uiso 0.3277(15) 1 calc R U P A 2
C11' C 0.7226(8) 0.1247(8) 0.6790(4) 0.0241(6) Uani 0.3277(15) 1 d D U P A 2
H11' H 0.722505 0.030264 0.677373 0.029 Uiso 0.3277(15) 1 calc R U P A 2
C12' C 0.6439(7) 0.2012(7) 0.7362(4) 0.0219(6) Uani 0.3277(15) 1 d D U P A 2
C13' C 0.6521(8) 0.3354(7) 0.7369(4) 0.0256(6) Uani 0.3277(15) 1 d D U P A 2
H13' H 0.604061 0.389767 0.775715 0.031 Uiso 0.3277(15) 1 calc R U P A 2
C14' C 0.7311(8) 0.3916(8) 0.6805(4) 0.0228(6) Uani 0.3277(15) 1 d D U P A 2
H14' H 0.728152 0.488052 0.679024 0.027 Uiso 0.3277(15) 1 calc R U P A 2
C15' C 0.5578(8) 0.1350(9) 0.7900(4) 0.0281(6) Uani 0.3277(15) 1 d D U P A 2
H15' H 0.552616 0.046428 0.780395 0.034 Uiso 0.3277(15) 1 calc R U P A 2
C16' C 0.4864(8) 0.1847(9) 0.8506(4) 0.0299(6) Uani 0.3277(15) 1 d D U P A 2
H16' H 0.490799 0.273294 0.860682 0.036 Uiso 0.3277(15) 1 calc R U P A 2
C17' C 0.4015(8) 0.1158(8) 0.9034(4) 0.0350(6) Uani 0.3277(15) 1 d D U P A 2
C18' C 0.3764(9) -0.0077(9) 0.8973(5) 0.0461(6) Uani 0.3277(15) 1 d D U P A 2
H18' H 0.416563 -0.057055 0.855900 0.055 Uiso 0.3277(15) 1 calc R U P A 2
C19' C 0.2925(10) -0.0617(11) 0.9514(5) 0.0480(6) Uani 0.3277(15) 1 d D U P A 2
H19' H 0.274324 -0.146953 0.946265 0.058 Uiso 0.3277(15) 1 calc R U P A 2
C20' C 0.2359(9) 0.0070(8) 1.0120(4) 0.0416(6) Uani 0.3277(15) 1 d D U P A 2
C21' C 0.2608(10) 0.1316(9) 1.0192(5) 0.0470(6) Uani 0.3277(15) 1 d D U P A 2
H21' H 0.221645 0.179915 1.061091 0.056 Uiso 0.3277(15) 1 calc R U P A 2
C22' C 0.3437(10) 0.1855(9) 0.9647(5) 0.0443(6) Uani 0.3277(15) 1 d D U P A 2
H22' H 0.361157 0.271327 0.969344 0.053 Uiso 0.3277(15) 1 calc R U P A 2
C23' C 0.15239(14) -0.02287(11) 1.0769(4) 0.0376(6) Uani 0.3277(15) 1 d D U P A 2
H23' H 0.138124 0.037182 1.114303 0.045 Uiso 0.3277(15) 1 calc R U P A 2
C24' C 0.09209(14) -0.12638(11) 1.0908(4) 0.0325(6) Uani 0.3277(15) 1 d D U P A 2
H24' H 0.104057 -0.181082 1.051199 0.039 Uiso 0.3277(15) 1 calc R U P A 2
C25' C 0.0127(8) -0.1696(7) 1.1547(4) 0.0190(6) Uani 0.3277(15) 1 d D U P A 2
C26' C -0.0116(8) -0.2966(7) 1.1516(4) 0.0242(6) Uani 0.3277(15) 1 d D U P A 2
H26' H 0.025769 -0.347240 1.110391 0.029 Uiso 0.3277(15) 1 calc R U P A 2
C27' C -0.0899(8) -0.3501(8) 1.2083(4) 0.0221(6) Uani 0.3277(15) 1 d D U P A 2
H27' H -0.099173 -0.441093 1.207144 0.027 Uiso 0.3277(15) 1 calc R U P A 2
C28' C -0.0445(8) -0.0989(7) 1.2151(4) 0.0210(6) Uani 0.3277(15) 1 d D U P A 2
H28' H -0.030641 -0.011003 1.218958 0.025 Uiso 0.3277(15) 1 calc R U P A 2
C29' C -0.1221(9) -0.1573(7) 1.2701(4) 0.0229(6) Uani 0.3277(15) 1 d D U P A 2
H29' H -0.154891 -0.111773 1.313319 0.027 Uiso 0.3277(15) 1 calc R U P A 2
N2' N -0.1533(6) -0.2767(6) 1.2648(3) 0.0150(5) Uani 0.3277(15) 1 d D U P A 2
O1W O 0.4079(4) 1.1718(4) 0.3163(2) 0.0526(10) Uani 0.7 1 d D . P B 1
H1WA H 0.3499(8) 1.1336(9) 0.3006(10) 0.079 Uiso 0.7 1 d D U P C 1
H1WB H 0.4647(9) 1.1868(13) 0.2794(6) 0.079 Uiso 0.7 1 d D U P D 1
O2W O 0.1486(9) 1.2762(6) 0.2033(4) 0.052(2) Uiso 0.3 1 d D . P E 1
H2WA H 0.1823(18) 1.2642(13) 0.2478(4) 0.078 Uiso 0.3 1 d D U P F 1
H2WB H 0.1501(18) 1.1946(8) 0.1948(6) 0.078 Uiso 0.3 1 d D U P G 1
O3W O -0.0424(8) 1.5072(11) -0.0031(5) 0.058(3) Uiso 0.25 1 d D . P H 1
H3WA H -0.0205(15) 1.453(2) 0.0400(5) 0.087 Uiso 0.25 1 d D U P I 1
H3WB H -0.1299(9) 1.512(2) -0.0175(6) 0.087 Uiso 0.25 1 d D U P J 1
O4W O -0.3536(6) 1.4204(7) 0.1701(4) 0.0444(18) Uiso 0.3 1 d D . P K 1
H4WA H -0.2584(7) 1.3965(17) 0.1603(14) 0.067 Uiso 0.3 1 d D U P L 1
H4WB H -0.3912(9) 1.3757(10) 0.1455(7) 0.067 Uiso 0.3 1 d D U P M 1
O5W O -0.3629(8) 1.4984(11) -0.0093(4) 0.056(3) Uiso 0.25 1 d D . P N 1
H5WA H -0.4443(12) 1.540(4) -0.0365(5) 0.084 Uiso 0.25 1 d D U P O 1
H5WB H -0.387(2) 1.470(3) 0.0349(4) 0.084 Uiso 0.25 1 d D U P P 1
O6W O 0.0056(9) 1.3404(12) 0.1239(5) 0.065(4) Uiso 0.2 1 d D . P Q 1
H6WA H -0.0043(16) 1.3860(17) 0.0787(5) 0.098 Uiso 0.2 1 d D U P R 1
H6WB H -0.0808(9) 1.3342(16) 0.1367(7) 0.098 Uiso 0.2 1 d D U P S 1
O7W O 0.2293(7) 1.2066(6) 0.2848(4) 0.061(2) Uiso 0.35 1 d D . P T 2
H7WA H 0.1690(11) 1.1729(8) 0.2678(7) 0.091 Uiso 0.35 1 d D U P U 2
H7WB H 0.175(2) 1.2857(8) 0.3005(7) 0.091 Uiso 0.35 1 d D U P V 2
O8W O -0.4768(7) 1.5818(9) -0.0875(4) 0.062(2) Uiso 0.3 1 d D . P W 2
H8WA H -0.4235(10) 1.546(4) -0.0470(5) 0.093 Uiso 0.3 1 d D U P X 2
H8WB H -0.5634(7) 1.5724(18) -0.0808(11) 0.093 Uiso 0.3 1 d D U P Y 2
O9W O 0.0112(7) 1.2803(7) 0.1778(6) 0.051(2) Uiso 0.25 1 d D . P Z 2
H9WA H 0.1066(7) 1.2645(12) 0.171(3) 0.077 Uiso 0.25 1 d D U P A 2
H9WB H -0.0024(10) 1.2016(8) 0.176(2) 0.077 Uiso 0.25 1 d D U P B 2
O10W O -0.1156(13) 1.4062(13) 0.0794(7) 0.064(3) Uiso 0.25 1 d . . P C 2
H H -0.54(2) 1.64(2) 0.151(12) 0.096 Uiso 0.25 1 d . U P D 2
HA H 0.86(2) 1.67(2) -0.213(12) 0.096 Uiso 0.25 1 d . U P E 2
O11W O -0.2931(15) 1.5406(14) -0.0296(8) 0.052(3) Uiso 0.2 1 d . . P F 2
HB H -0.71(3) 1.59(3) 0.294(14) 0.079 Uiso 0.2 1 d . U P G 2
HC H -0.20(3) 1.25(2) -0.006(14) 0.079 Uiso 0.2 1 d . U P H 2
O13W O -0.1623(17) 1.6479(17) -0.1124(9) 0.067(4) Uiso 0.2 1 d . . P I 2
HD H 0.02(3) 1.68(3) 0.070(16) 0.100 Uiso 0.2 1 d . U P J 2
HE H -0.48(3) 1.79(3) -0.087(16) 0.100 Uiso 0.2 1 d . U P K 2
O15W O -0.2736(14) 1.3925(13) 0.1215(7) 0.064(3) Uiso 0.25 1 d . . P L 3
HF H -0.71(2) 1.01(2) 0.289(12) 0.096 Uiso 0.25 1 d . U P M 3
HG H -0.69(2) 1.65(2) 0.105(12) 0.096 Uiso 0.25 1 d . U P N 3
O16W O -0.4538(9) 1.4606(11) 0.0346(4) 0.050(3) Uiso 0.2 1 d D . P O 3
H16W H -0.439(2) 1.505(2) -0.0079(4) 0.075 Uiso 0.2 1 d D U P P 3
H15W H -0.3789(12) 1.445(3) 0.0641(5) 0.075 Uiso 0.2 1 d D U P Q 3
O17W O 0.2762(10) 1.3394(8) 0.1780(4) 0.062(4) Uiso 0.2 1 d D . P R 3
H17A H 0.3157(11) 1.4041(8) 0.1731(8) 0.093 Uiso 0.2 1 d D U P S 3
H17B H 0.2645(16) 1.3224(11) 0.1346(4) 0.093 Uiso 0.2 1 d D U P T 3
O18W O -0.0985(7) 1.4753(9) 0.0190(4) 0.058(2) Uiso 0.3 1 d D . P U 3
H18A H -0.1921(8) 1.484(3) 0.0166(10) 0.086 Uiso 0.3 1 d D U P V 3
H18B H -0.0559(12) 1.416(2) 0.0583(6) 0.086 Uiso 0.3 1 d D U P W 3
O19W O -0.1797(7) 1.5625(10) -0.0416(6) 0.055(3) Uiso 0.2 1 d D . P X 4
H19A H -0.0828(7) 1.5400(17) -0.0367(16) 0.082 Uiso 0.2 1 d D U P Y 4
H19B H -0.2062(10) 1.5040(11) -0.0094(8) 0.082 Uiso 0.2 1 d D U P Z 4
O20W O -0.2111(8) 1.4293(14) 0.0635(5) 0.072(4) Uiso 0.2 1 d D . P A 4
H20A H -0.2996(7) 1.427(2) 0.0750(11) 0.108 Uiso 0.2 1 d D U P B 4
H20B H -0.1567(10) 1.405(3) 0.1037(5) 0.108 Uiso 0.2 1 d D U P C 4

loop_
_atom_site_aniso_label
_atom_site_aniso_U_11
_atom_site_aniso_U_22
_atom_site_aniso_U_33
_atom_site_aniso_U_23
_atom_site_aniso_U_13
_atom_site_aniso_U_12
Zn1 0.01357(12) 0.01032(12) 0.01906(14) 0.00115(11) 0.00446(11) -0.00177(9)
Zn2 0.01898(13) 0.01249(12) 0.01687(14) 0.00068(11) 0.00366(11) -0.00430(10)
O1 0.0151(7) 0.0107(7) 0.0298(9) 0.0021(6) 0.0011(6) 0.0006(5)
O2 0.0239(8) 0.0156(7) 0.0218(8) -0.0006(6) 0.0047(7) -0.0002(6)
O3 0.0240(8) 0.0144(7) 0.0323(9) 0.0001(7) 0.0083(7) -0.0018(6)
O4 0.0216(7) 0.0119(7) 0.0319(9) -0.0013(7) 0.0070(7) 0.0002(6)
O5 0.0467(11) 0.0219(10) 0.1010(18) 0.0028(11) 0.0481(11) -0.0048(8)
O6 0.0235(7) 0.0143(7) 0.0321(9) 0.0018(7) -0.0031(7) -0.0068(5)
O7 0.0165(7) 0.0121(6) 0.0185(7) 0.0006(6) 0.0037(6) -0.0019(5)
C1 0.0171(9) 0.0179(9) 0.0200(11) -0.0045(8) 0.0007(8) -0.0039(7)
C2 0.0182(9) 0.0107(9) 0.0239(11) -0.0014(8) -0.0035(9) -0.0029(7)
C3 0.0170(9) 0.0143(9) 0.0279(12) -0.0038(8) 0.0008(9) -0.0054(7)
C4 0.0167(9) 0.0163(9) 0.0286(12) -0.0058(9) 0.0021(9) -0.0042(7)
C5 0.0191(10) 0.0142(9) 0.0260(12) -0.0026(8) -0.0009(9) -0.0042(7)
C6 0.0186(9) 0.0143(9) 0.0220(11) -0.0033(8) -0.0001(9) -0.0037(7)
C7 0.0178(9) 0.0162(9) 0.0238(11) -0.0048(8) -0.0005(9) -0.0042(7)
C8 0.0201(10) 0.0180(10) 0.0437(15) -0.0025(10) 0.0060(10) -0.0069(8)
C9 0.0181(9) 0.0121(9) 0.0267(11) -0.0035(8) 0.0010(9) -0.0029(7)
N1 0.0121(7) 0.0091(7) 0.0229(7) 0.0024(7) 0.0039(7) 0.0010(6)
C10 0.0197(7) 0.0175(7) 0.0204(8) -0.0049(7) 0.0052(7) -0.0067(7)
C11 0.0197(7) 0.0227(8) 0.0289(8) 0.0010(7) 0.0036(7) -0.0091(7)
C12 0.0167(7) 0.0211(8) 0.0236(8) 0.0022(7) 0.0019(7) -0.0039(7)
C13 0.0280(8) 0.0232(8) 0.0226(8) -0.0042(7) 0.0076(7) -0.0063(7)
C14 0.0252(7) 0.0180(8) 0.0250(8) -0.0028(7) 0.0049(7) -0.0082(7)
C15 0.0238(8) 0.0321(8) 0.0238(8) -0.0002(8) 0.0070(7) -0.0055(7)
C16 0.0230(8) 0.0285(8) 0.0344(8) 0.0049(8) 0.0065(8) -0.0083(7)
C17 0.0194(8) 0.0503(8) 0.0256(8) 0.0066(8) 0.0107(8) -0.0043(8)
C18 0.0288(8) 0.0609(8) 0.0467(8) 0.0175(8) 0.0022(8) -0.0224(8)
C19 0.0282(8) 0.0704(8) 0.0410(8) 0.0158(8) 0.0014(8) -0.0213(8)
C20 0.0258(8) 0.0504(8) 0.0427(8) 0.0296(8) -0.0069(8) -0.0208(7)
C21 0.0260(8) 0.0546(8) 0.0430(8) 0.0198(8) 0.0021(8) -0.0063(8)
C22 0.0292(8) 0.0301(8) 0.0645(8) 0.0197(8) -0.0028(8) -0.0088(8)
C23 0.0246(7) 0.0536(8) 0.0282(8) 0.0190(8) -0.0050(7) -0.0254(7)
C24 0.0305(7) 0.0331(8) 0.0300(8) 0.0126(7) -0.0091(7) -0.0226(7)
C25 0.0255(7) 0.0161(7) 0.0181(8) -0.0008(7) -0.0015(7) -0.0114(7)
C26 0.0324(7) 0.0302(8) 0.0207(8) -0.0094(7) 0.0063(7) -0.0220(7)
C27 0.0254(7) 0.0254(7) 0.0221(8) -0.0041(7) 0.0032(7) -0.0168(7)
C28 0.0266(7) 0.0156(7) 0.0205(8) -0.0008(7) 0.0014(7) -0.0084(7)
C29 0.0337(8) 0.0216(7) 0.0148(8) 0.0022(7) 0.0005(7) -0.0145(7)
N2 0.0142(7) 0.0180(7) 0.0106(7) 0.0053(6) -0.0068(6) -0.0057(6)
N1' 0.0123(8) 0.0092(8) 0.0228(8) 0.0023(8) 0.0039(8) 0.0013(7)
C10' 0.0195(8) 0.0173(8) 0.0202(8) -0.0048(8) 0.0053(8) -0.0072(8)
C11' 0.0196(8) 0.0228(8) 0.0288(8) 0.0008(8) 0.0032(8) -0.0092(8)
C12' 0.0165(8) 0.0209(8) 0.0235(8) 0.0017(8) 0.0016(8) -0.0043(8)
C13' 0.0279(8) 0.0231(8) 0.0224(8) -0.0045(8) 0.0077(8) -0.0065(8)
C14' 0.0251(8) 0.0178(8) 0.0251(8) -0.0027(8) 0.0047(8) -0.0086(8)
C15' 0.0235(8) 0.0314(8) 0.0235(8) -0.0002(8) 0.0069(8) -0.0064(8)
C16' 0.0226(8) 0.0278(8) 0.0341(8) 0.0049(8) 0.0063(8) -0.0087(8)
C17' 0.0185(8) 0.0492(9) 0.0246(8) 0.0061(8) 0.0112(8) -0.0052(8)
C18' 0.0283(8) 0.0598(9) 0.0460(8) 0.0169(8) 0.0023(8) -0.0230(8)
C19' 0.0278(8) 0.0693(9) 0.0406(8) 0.0152(8) 0.0013(8) -0.0219(8)
C20' 0.0255(8) 0.0497(8) 0.0423(8) 0.0294(8) -0.0067(8) -0.0211(8)
C21' 0.0261(8) 0.0541(9) 0.0425(8) 0.0190(8) 0.0019(8) -0.0064(8)
C22' 0.0287(8) 0.0292(8) 0.0640(9) 0.0188(8) -0.0031(8) -0.0096(8)
C23' 0.0264(8) 0.0550(8) 0.0296(8) 0.0190(8) -0.0046(8) -0.0238(8)
C24' 0.0322(8) 0.0351(8) 0.0314(8) 0.0128(8) -0.0087(8) -0.0207(8)
C25' 0.0255(8) 0.0161(8) 0.0180(8) -0.0010(8) -0.0014(8) -0.0115(8)
C26' 0.0324(8) 0.0301(8) 0.0207(8) -0.0093(8) 0.0062(8) -0.0221(8)
C27' 0.0253(8) 0.0254(8) 0.0220(8) -0.0040(8) 0.0033(8) -0.0170(8)
C28' 0.0264(8) 0.0155(8) 0.0206(8) -0.0008(8) 0.0015(8) -0.0086(8)
C29' 0.0338(8) 0.0216(8) 0.0149(8) 0.0020(8) 0.0003(8) -0.0144(8)
N2' 0.0140(8) 0.0179(8) 0.0107(8) 0.0053(7) -0.0070(7) -0.0060(7)
O1W 0.0536(17) 0.0593(18) 0.0488(18) -0.0158(15) 0.0172(15) -0.0248(14)

loop_
_atom_type_symbol
_atom_type_description
_atom_type_scat_dispersion_real
_atom_type_scat_dispersion_imag
_atom_type_scat_source
C C 0.0181 0.0091 'International Tables Vol C Tables 4.2.6.8 and 6.1.1.4'
H H 0.0000 0.0000 'International Tables Vol C Tables 4.2.6.8 and 6.1.1.4'
N N 0.0311 0.0180 'International Tables Vol C Tables 4.2.6.8 and 6.1.1.4'
O O 0.0492 0.0322 'International Tables Vol C Tables 4.2.6.8 and 6.1.1.4'
Zn Zn -1.5491 0.6778 'International Tables Vol C Tables 4.2.6.8 and 6.1.1.4'

loop_
_geom_angle_atom_site_label_1
_geom_angle_atom_site_label_2
_geom_angle_atom_site_label_3
_geom_angle
_geom_angle_site_symmetry_1
_geom_angle_site_symmetry_3
_geom_angle_publ_flag
O1 Zn1 Zn1 104.68(5) . 2_766 ?
O1 Zn1 O7 89.68(6) . 2_766 ?
O1 Zn1 N1 83.16(9) . . ?
O1 Zn1 N1' 87.24(16) . . ?
O4 Zn1 Zn1 103.12(6) 1_645 2_766 ?
O4 Zn1 O1 136.90(8) 1_645 . ?
O4 Zn1 O7 109.58(7) 1_645 . ?
O4 Zn1 O7 90.77(7) 1_645 2_766 ?
O4 Zn1 N1 91.26(9) 1_645 . ?
O4 Zn1 N1' 83.51(15) 1_645 . ?
O7 Zn1 Zn1 40.26(5) 2_766 2_766 ?
O7 Zn1 Zn1 44.23(5) . 2_766 ?
O7 Zn1 O1 113.35(7) . . ?
O7 Zn1 O7 84.49(7) . 2_766 ?
O7 Zn1 N1 102.64(10) . . ?
O7 Zn1 N1' 107.51(19) . . ?
N1 Zn1 Zn1 146.63(9) . 2_766 ?
N1 Zn1 O7 171.43(10) . 2_766 ?
O2 Zn2 N2 106.15(10) . 1_664 ?
O2 Zn2 N2' 104.04(16) . 1_664 ?
O6 Zn2 O2 114.34(8) 2_666 . ?
O6 Zn2 O7 108.71(7) 2_666 2_766 ?
O6 Zn2 N2 112.21(11) 2_666 1_664 ?
O6 Zn2 N2' 107.79(18) 2_666 1_664 ?
O7 Zn2 O2 107.49(7) 2_766 . ?
O7 Zn2 N2 107.64(9) 2_766 1_664 ?
O7 Zn2 N2' 114.58(17) 2_766 1_664 ?
N2 Zn2 N2' 7.0(2) 1_664 1_664 ?
C7 O1 Zn1 138.14(17) . . ?
C7 O2 Zn2 112.99(14) . . ?
C9 O4 Zn1 133.76(16) . 1_465 ?
C8 O6 Zn2 125.68(18) . 2_666 ?
Zn1 O7 Zn1 95.50(7) . 2_766 ?
Zn1 O7 H7 101.9(13) 2_766 . ?
Zn1 O7 H7 107.7(15) . . ?
Zn2 O7 Zn1 110.44(7) 2_766 2_766 ?
Zn2 O7 Zn1 120.17(8) 2_766 . ?
Zn2 O7 H7 117.4(15) 2_766 . ?
C2 C1 C6 120.5(2) . . ?
C2 C1 C7 119.1(2) . . ?
C6 C1 C7 120.4(2) . . ?
C1 C2 H2 119.9 . . ?
C3 C2 C1 120.2(2) . . ?
C3 C2 H2 119.9 . . ?
C2 C3 C4 119.4(2) . . ?
C2 C3 C8 121.6(2) . . ?
C4 C3 C8 119.0(2) . . ?
C3 C4 H4 119.6 . . ?
C5 C4 C3 120.9(2) . . ?
C5 C4 H4 119.6 . . ?
C4 C5 C6 119.5(2) . . ?
C4 C5 C9 119.3(2) . . ?
C6 C5 C9 121.1(2) . . ?
C1 C6 C5 119.6(2) . . ?
C1 C6 H6 120.2 . . ?
C5 C6 H6 120.2 . . ?
O1 C7 O2 124.7(2) . . ?
O1 C7 C1 117.1(2) . . ?
O2 C7 C1 118.11(19) . . ?
O5 C8 O6 124.9(3) . . ?
O5 C8 C3 118.7(2) . . ?
O6 C8 C3 116.4(2) . . ?
O3 C9 O4 125.3(2) . . ?
O3 C9 C5 120.1(2) . . ?
O4 C9 C5 114.6(2) . . ?
C10 N1 Zn1 119.2(2) . . ?
C14 N1 Zn1 123.6(3) . . ?
C14 N1 C10 116.9(3) . . ?
N1 C10 H10 118.2 . . ?
N1 C10 C11 123.5(3) . . ?
C11 C10 H10 118.2 . . ?
C10 C11 H11 120.2 . . ?
C10 C11 C12 119.5(4) . . ?
C12 C11 H11 120.2 . . ?
C11 C12 C15 122.7(4) . . ?
C13 C12 C11 116.5(3) . . ?
C13 C12 C15 120.7(4) . . ?
C12 C13 H13 119.7 . . ?
C12 C13 HB 121(10) . 2_576 ?
H13 C13 HB 119.0 . 2_576 ?
C14 C13 C12 120.6(4) . . ?
C14 C13 H13 119.7 . . ?
C14 C13 HB 3(10) . 2_576 ?
N1 C14 C13 122.8(4) . . ?
N1 C14 H14 118.6 . . ?
C13 C14 H14 118.6 . . ?
C13 C14 HB 6(10) . 2_576 ?
H14 C14 HB 117.0 . 2_576 ?
C12 C15 H15 117.7 . . ?
C16 C15 C12 124.7(4) . . ?
C16 C15 H15 117.7 . . ?
C15 C16 H16 116.1 . . ?
C15 C16 C17 127.9(4) . . ?
C17 C16 H16 116.1 . . ?
C18 C17 C16 118.3(4) . . ?
C18 C17 C22 118.2(4) . . ?
C22 C17 C16 123.5(5) . . ?
C17 C18 H18 119.4 . . ?
C19 C18 C17 121.2(5) . . ?
C19 C18 H18 119.4 . . ?
C18 C19 H19 118.9 . . ?
C18 C19 C20 122.1(6) . . ?
C20 C19 H19 118.9 . . ?
C19 C20 C23 120.3(5) . . ?
C21 C20 C19 117.7(4) . . ?
C21 C20 C23 122.0(5) . . ?
C20 C21 H21 120.0 . . ?
C20 C21 C22 120.0(5) . . ?
C22 C21 H21 120.0 . . ?
C17 C22 C21 120.7(5) . . ?
C17 C22 H22 119.6 . . ?
C21 C22 H22 119.6 . . ?
C20 C23 H23 114.4 . . ?
C24 C23 C20 131.2(5) . . ?
C24 C23 H23 114.4 . . ?
C23 C24 H24 117.5 . . ?
C23 C24 C25 125.0(4) . . ?
C25 C24 H24 117.5 . . ?
C26 C25 C24 119.6(3) . . ?
C26 C25 C28 116.7(3) . . ?
C28 C25 C24 123.8(3) . . ?
C25 C26 H26 119.8 . . ?
C27 C26 C25 120.3(3) . . ?
C27 C26 H26 119.8 . . ?
C26 C27 H27 118.7 . . ?
N2 C27 C26 122.7(4) . . ?
N2 C27 H27 118.7 . . ?
C25 C28 H28 120.0 . . ?
C29 C28 C25 120.0(3) . . ?
C29 C28 H28 120.0 . . ?
C28 C29 H29 118.8 . . ?
N2 C29 C28 122.4(3) . . ?
N2 C29 H29 118.8 . . ?
C27 N2 Zn2 122.7(3) . 1_446 ?
C27 N2 C29 117.5(3) . . ?
C29 N2 Zn2 119.7(2) . 1_446 ?
C10' N1' Zn1 118.2(5) . . ?
C14' N1' Zn1 121.2(5) . . ?
C14' N1' C10' 118.6(6) . . ?
N1' C10' H10' 119.3 . . ?
N1' C10' C11' 121.5(7) . . ?
C11' C10' H10' 119.3 . . ?
C10' C11' H11' 119.6 . . ?
C10' C11' C12' 120.7(7) . . ?
C12' C11' H11' 119.6 . . ?
C11' C12' C15' 118.4(7) . . ?
C13' C12' C11' 116.9(6) . . ?
C13' C12' C15' 124.6(7) . . ?
C12' C13' H13' 120.1 . . ?
C12' C13' C14' 119.8(7) . . ?
C14' C13' H13' 120.1 . . ?
N1' C14' C13' 122.0(7) . . ?
N1' C14' H14' 119.0 . . ?
C13' C14' H14' 119.0 . . ?
C12' C15' H15' 116.4 . . ?
C16' C15' C12' 127.2(8) . . ?
C16' C15' H15' 116.4 . . ?
C15' C16' H16' 117.0 . . ?
C15' C16' C17' 125.9(8) . . ?
C17' C16' H16' 117.0 . . ?
C18' C17' C16' 126.1(8) . . ?
C18' C17' C22' 119.1(7) . . ?
C22' C17' C16' 114.8(8) . . ?
C17' C18' H18' 119.8 . . ?
C17' C18' C19' 120.4(9) . . ?
C19' C18' H18' 119.8 . . ?
C18' C19' H19' 119.8 . . ?
C20' C19' C18' 120.4(10) . . ?
C20' C19' H19' 119.8 . . ?
C19' C20' C21' 119.9(8) . . ?
C19' C20' C23' 134.0(8) . . ?
C21' C20' C23' 106.1(7) . . ?
C20' C21' H21' 120.4 . . ?
C20' C21' C22' 119.3(9) . . ?
C22' C21' H21' 120.4 . . ?
C17' C22' C21' 120.8(9) . . ?
C17' C22' H22' 119.6 . . ?
C21' C22' H22' 119.6 . . ?
C20' C23' H23' 116.5 . . ?
C24' C23' C20' 127.0(7) . . ?
C24' C23' H23' 116.5 . . ?
C23' C24' H24' 114.2 . . ?
C23' C24' C25' 131.6(7) . . ?
C25' C24' H24' 114.2 . . ?
C26' C25' C24' 113.5(6) . . ?
C28' C25' C24' 128.4(6) . . ?
C28' C25' C26' 118.0(6) . . ?
C25' C26' H26' 119.9 . . ?
C27' C26' C25' 120.3(7) . . ?
C27' C26' H26' 119.9 . . ?
C26' C27' H27' 119.2 . . ?
N2' C27' C26' 121.6(7) . . ?
N2' C27' H27' 119.2 . . ?
C25' C28' H28' 120.4 . . ?
C25' C28' C29' 119.2(7) . . ?
C29' C28' H28' 120.4 . . ?
C28' C29' H29' 118.7 . . ?
N2' C29' C28' 122.6(7) . . ?
N2' C29' H29' 118.7 . . ?
C27' N2' C29' 117.8(6) . . ?
H1WA O1W H1WB 107.3(12) . . ?
H2WA O2W H2WB 108.6(11) . . ?
O3W O3W H3WA 76.3(17) 2_585 . ?
O3W O3W H3WB 168(2) 2_585 . ?
H3WA O3W H3WB 108.1(14) . . ?
H4WA O4W H4WB 108.6(14) . . ?
H5WA O5W H5WB 109.1(14) . . ?
H6WA O6W H6WB 107.9(12) . . ?
H7WA O7W H7WB 108.9(13) . . ?
H8WA O8W H8WB 108.8(14) . . ?
H9WA O9W H9WB 108.3(14) . . ?
O16W O16W H16W 43.7(15) 2_485 . ?
O16W O16W H15W 150(2) 2_485 . ?
H16W O16W H15W 108.7(15) . . ?
H17A O17W H17B 108.6(13) . . ?
H18A O18W H18B 109.1(14) . . ?
H19A O19W H19B 108.5(14) . . ?
H19B O20W H20A 113.7(14) . . ?
H19B O20W H20B 135.7(18) . . ?
H20A O20W H20B 108.2(14) . . ?

loop_
_geom_bond_atom_site_label_1
_geom_bond_atom_site_label_2
_geom_bond_distance
_geom_bond_site_symmetry_2
_geom_bond_publ_flag
Zn1 Zn1 3.0842(6) 2_766 ?
Zn1 O1 2.0280(15) . ?
Zn1 O4 1.9824(16) 1_645 ?
Zn1 O7 2.1615(16) 2_766 ?
Zn1 O7 2.0026(18) . ?
Zn1 N1 2.097(3) . ?
Zn1 N1' 2.114(6) . ?
Zn2 O2 1.9709(17) . ?
Zn2 O6 1.9285(19) 2_666 ?
Zn2 O7 1.9651(15) 2_766 ?
Zn2 N2 1.984(3) 1_664 ?
Zn2 N2' 2.050(6) 1_664 ?
O1 C7 1.256(3) . ?
O2 C7 1.265(3) . ?
O3 C9 1.248(3) . ?
O4 C9 1.272(3) . ?
O5 C8 1.228(3) . ?
O6 C8 1.288(3) . ?
O7 H7 0.845(9) . ?
C1 C2 1.391(3) . ?
C1 C6 1.392(3) . ?
C1 C7 1.502(3) . ?
C2 H2 0.9500 . ?
C2 C3 1.390(3) . ?
C3 C4 1.393(3) . ?
C3 C8 1.515(4) . ?
C4 H4 0.9500 . ?
C4 C5 1.390(4) . ?
C5 C6 1.400(3) . ?
C5 C9 1.506(3) . ?
C6 H6 0.9500 . ?
N1 C10 1.344(5) . ?
N1 C14 1.343(5) . ?
C10 H10 0.9500 . ?
C10 C11 1.380(5) . ?
C11 H11 0.9500 . ?
C11 C12 1.401(5) . ?
C12 C13 1.386(6) . ?
C12 C15 1.466(5) . ?
C13 H13 0.9500 . ?
C13 C14 1.381(5) . ?
C13 HB 0.9(3) 2_576 ?
C14 H14 0.9500 . ?
C14 HB 0.5(3) 2_576 ?
C15 H15 0.9500 . ?
C15 C16 1.338(6) . ?
C16 H16 0.9500 . ?
C16 C17 1.476(6) . ?
C17 C18 1.369(7) . ?
C17 C22 1.397(7) . ?
C18 H18 0.9500 . ?
C18 C19 1.367(6) . ?
C19 H19 0.9500 . ?
C19 C20 1.396(7) . ?
C20 C21 1.381(8) . ?
C20 C23 1.454(6) . ?
C21 H21 0.9500 . ?
C21 C22 1.414(7) . ?
C22 H22 0.9500 . ?
C23 H23 0.9500 . ?
C23 C24 1.356(6) . ?
C24 H24 0.9500 . ?
C24 C25 1.461(5) . ?
C25 C26 1.389(5) . ?
C25 C28 1.398(5) . ?
C26 H26 0.9500 . ?
C26 C27 1.385(5) . ?
C27 H27 0.9500 . ?
C27 N2 1.338(5) . ?
C28 H28 0.9500 . ?
C28 C29 1.384(5) . ?
C29 H29 0.9500 . ?
C29 N2 1.353(5) . ?
N1' C10' 1.343(9) . ?
N1' C14' 1.339(9) . ?
C10' H10' 0.9500 . ?
C10' C11' 1.374(9) . ?
C11' H11' 0.9500 . ?
C11' C12' 1.400(9) . ?
C12' C13' 1.375(10) . ?
C12' C15' 1.463(9) . ?
C13' H13' 0.9500 . ?
C13' C14' 1.395(10) . ?
C13' HB 1.2(3) 2_576 ?
C14' H14' 0.9500 . ?
C14' HB 0.5(3) 2_576 ?
C15' H15' 0.9500 . ?
C15' C16' 1.325(10) . ?
C16' H16' 0.9500 . ?
C16' C17' 1.460(10) . ?
C17' C18' 1.364(12) . ?
C17' C22' 1.386(11) . ?
C18' H18' 0.9500 . ?
C18' C19' 1.388(11) . ?
C19' H19' 0.9500 . ?
C19' C20' 1.370(11) . ?
C20' C21' 1.380(12) . ?
C20' C23' 1.429(9) . ?
C21' H21' 0.9500 . ?
C21' C22' 1.388(11) . ?
C22' H22' 0.9500 . ?
C23' H23' 0.9500 . ?
C23' C24' 1.3395(10) . ?
C24' H24' 0.9500 . ?
C24' C25' 1.435(8) . ?
C25' C26' 1.383(9) . ?
C25' C28' 1.376(9) . ?
C26' H26' 0.9500 . ?
C26' C27' 1.381(9) . ?
C27' H27' 0.9500 . ?
C27' N2' 1.341(9) . ?
C28' H28' 0.9500 . ?
C28' C29' 1.382(9) . ?
C29' H29' 0.9500 . ?
C29' N2' 1.351(9) . ?
O1W H1WA 0.854(9) . ?
O1W H1WB 0.861(8) . ?
O2W H2WA 0.850(8) . ?
O2W H2WB 0.850(8) . ?
O3W O3W 0.760(14) 2_585 ?
O3W H3WA 0.852(9) . ?
O3W H3WB 0.851(9) . ?
O4W H4WA 0.849(8) . ?
O4W H4WB 0.850(9) . ?
O5W H5WA 0.847(8) . ?
O5W H5WB 0.849(9) . ?
O6W H6WA 0.853(8) . ?
O6W H6WB 0.852(8) . ?
O7W H7WA 0.849(8) . ?
O7W H7WB 0.848(8) . ?
O8W H8WA 0.849(8) . ?
O8W H8WB 0.850(9) . ?
O9W H9WA 0.851(9) . ?
O9W H9WB 0.851(9) . ?
O11W H8WA 1.25(2) . ?
O15W H15W 1.354(14) . ?
O16W O16W 1.474(14) 2_485 ?
O16W H16W 0.850(9) . ?
O16W H15W 0.849(9) . ?
O17W H17A 0.850(8) . ?
O17W H17B 0.849(8) . ?
O18W H18A 0.849(9) . ?
O18W H18B 0.847(9) . ?
O19W H19A 0.851(8) . ?
O19W H19B 0.850(9) . ?
O20W H19B 1.404(15) . ?
O20W H20A 0.852(9) . ?
O20W H20B 0.851(8) . ?

loop_
_geom_hbond_atom_site_label_D
_geom_hbond_atom_site_label_H
_geom_hbond_atom_site_label_A
_geom_hbond_distance_DH
_geom_hbond_distance_HA
_geom_hbond_distance_DA
_geom_hbond_angle_DHA
_geom_hbond_site_symmetry_A
_geom_hbond_publ_flag
O1W H1WA O2W 0.854(9) 2.463(14) 2.988(8) 120.5(9) . yes
O2W H2WA O1W 0.850(8) 2.279(13) 2.988(8) 141.1(14) . yes
O4W H4WA O6W 0.849(8) 2.399(12) 3.246(9) 176(2) . yes
O5W H5WB O4W 0.849(9) 2.415(11) 3.194(10) 153(2) . yes
O6W H6WA O3W 0.853(8) 1.697(12) 2.539(11) 168.5(18) . yes
O6W H6WB O4W 0.852(8) 2.444(9) 3.246(9) 157.2(16) . yes
O7W H7WA O9W 0.849(8) 2.095(13) 2.677(11) 125.3(10) . yes
O8W H8WA O11W 0.849(8) 1.25(2) 1.922(15) 131(2) . yes
O9W H9WA O7W 0.851(9) 2.27(5) 2.677(11) 109(5) . yes
O16W H15W O15W 0.849(9) 1.354(14) 2.183(14) 164(3) . yes
O18W H18A O15W 0.849(9) 2.19(2) 2.647(15) 113.5(14) . yes
O19W H19B O20W 0.850(9) 1.404(15) 2.198(13) 153.8(19) . yes

loop_
_geom_torsion_atom_site_label_1
_geom_torsion_atom_site_label_2
_geom_torsion_atom_site_label_3
_geom_torsion_atom_site_label_4
_geom_torsion
_geom_torsion_site_symmetry_1
_geom_torsion_site_symmetry_2
_geom_torsion_site_symmetry_3
_geom_torsion_site_symmetry_4
_geom_torsion_publ_flag
Zn1 O1 C7 O2 52.4(4) . . . . ?
Zn1 O1 C7 C1 -131.3(2) . . . . ?
Zn1 O4 C9 O3 -11.8(4) 1_465 . . . ?
Zn1 O4 C9 C5 169.01(18) 1_465 . . . ?
Zn1 N1 C10 C11 -169.8(3) . . . . ?
Zn1 N1 C14 C13 169.6(3) . . . . ?
Zn1 N1' C10' C11' -171.0(5) . . . . ?
Zn1 N1' C14' C13' 171.2(6) . . . . ?
Zn2 O2 C7 O1 10.9(3) . . . . ?
Zn2 O2 C7 C1 -165.38(18) . . . . ?
Zn2 O6 C8 O5 82.7(4) 2_666 . . . ?
Zn2 O6 C8 C3 -98.6(3) 2_666 . . . ?
C1 C2 C3 C4 -0.8(4) . . . . ?
C1 C2 C3 C8 177.4(2) . . . . ?
C2 C1 C6 C5 -0.3(4) . . . . ?
C2 C1 C7 O1 -9.7(4) . . . . ?
C2 C1 C7 O2 166.8(2) . . . . ?
C2 C3 C4 C5 0.4(4) . . . . ?
C2 C3 C8 O5 172.9(3) . . . . ?
C2 C3 C8 O6 -5.8(4) . . . . ?
C3 C4 C5 C6 0.0(4) . . . . ?
C3 C4 C5 C9 178.8(2) . . . . ?
C4 C3 C8 O5 -8.9(4) . . . . ?
C4 C3 C8 O6 172.3(2) . . . . ?
C4 C5 C6 C1 0.0(4) . . . . ?
C4 C5 C9 O3 -173.7(3) . . . . ?
C4 C5 C9 O4 5.5(4) . . . . ?
C6 C1 C2 C3 0.7(4) . . . . ?
C6 C1 C7 O1 172.1(2) . . . . ?
C6 C1 C7 O2 -11.3(4) . . . . ?
C6 C5 C9 O3 5.1(4) . . . . ?
C6 C5 C9 O4 -175.7(2) . . . . ?
C7 C1 C2 C3 -177.5(2) . . . . ?
C7 C1 C6 C5 177.9(2) . . . . ?
C8 C3 C4 C5 -177.7(2) . . . . ?
C9 C5 C6 C1 -178.8(2) . . . . ?
N1 C10 C11 C12 -1.8(5) . . . . ?
C10 N1 C14 C13 -3.3(5) . . . . ?
C10 C11 C12 C13 0.0(5) . . . . ?
C10 C11 C12 C15 -178.4(3) . . . . ?
C11 C12 C13 C14 0.0(5) . . . . ?
C11 C12 C15 C16 0.3(6) . . . . ?
C12 C13 C14 N1 1.7(6) . . . . ?
C12 C15 C16 C17 178.3(4) . . . . ?
C13 C12 C15 C16 -178.1(4) . . . . ?
C14 N1 C10 C11 3.4(5) . . . . ?
C15 C12 C13 C14 178.5(3) . . . . ?
C15 C16 C17 C18 177.9(4) . . . . ?
C15 C16 C17 C22 -2.6(7) . . . . ?
C16 C17 C18 C19 -179.3(4) . . . . ?
C16 C17 C22 C21 -179.5(4) . . . . ?
C17 C18 C19 C20 -1.8(7) . . . . ?
C18 C17 C22 C21 0.1(6) . . . . ?
C18 C19 C20 C21 1.2(7) . . . . ?
C18 C19 C20 C23 179.0(4) . . . . ?
C19 C20 C21 C22 0.1(6) . . . . ?
C19 C20 C23 C24 -179.6(4) . . . . ?
C20 C21 C22 C17 -0.7(7) . . . . ?
C20 C23 C24 C25 -178.5(4) . . . . ?
C21 C20 C23 C24 -1.9(7) . . . . ?
C22 C17 C18 C19 1.1(7) . . . . ?
C23 C20 C21 C22 -177.7(4) . . . . ?
C23 C24 C25 C26 3.1(5) . . . . ?
C23 C24 C25 C28 -178.2(4) . . . . ?
C24 C25 C26 C27 175.7(3) . . . . ?
C24 C25 C28 C29 -175.6(3) . . . . ?
C25 C26 C27 N2 -1.8(5) . . . . ?
C25 C28 C29 N2 1.6(6) . . . . ?
C26 C25 C28 C29 3.2(5) . . . . ?
C26 C27 N2 Zn2 -169.8(3) . . . 1_446 ?
C26 C27 N2 C29 6.6(5) . . . . ?
C28 C25 C26 C27 -3.1(5) . . . . ?
C28 C29 N2 Zn2 170.0(3) . . . 1_446 ?
C28 C29 N2 C27 -6.5(5) . . . . ?
N1' C10' C11' C12' 4.3(11) . . . . ?
C10' N1' C14' C13' 7.7(11) . . . . ?
C10' C11' C12' C13' -1.9(10) . . . . ?
C10' C11' C12' C15' 177.4(7) . . . . ?
C11' C12' C13' C14' 2.5(10) . . . . ?
C11' C12' C15' C16' 174.6(7) . . . . ?
C12' C13' C14' N1' -5.6(11) . . . . ?
C12' C15' C16' C17' -179.9(7) . . . . ?
C13' C12' C15' C16' -6.2(12) . . . . ?
C14' N1' C10' C11' -7.0(10) . . . . ?
C15' C12' C13' C14' -176.7(7) . . . . ?
C15' C16' C17' C18' -2.8(13) . . . . ?
C15' C16' C17' C22' 176.8(8) . . . . ?
C16' C17' C18' C19' -179.6(7) . . . . ?
C16' C17' C22' C21' -180.0(7) . . . . ?
C17' C18' C19' C20' -1.0(13) . . . . ?
C18' C17' C22' C21' -0.3(12) . . . . ?
C18' C19' C20' C21' 0.6(12) . . . . ?
C18' C19' C20' C23' -177.4(8) . . . . ?
C19' C20' C21' C22' -0.1(12) . . . . ?
C19' C20' C23' C24' -7.8(12) . . . . ?
C20' C21' C22' C17' 0.0(12) . . . . ?
C20' C23' C24' C25' 177.0(5) . . . . ?
C21' C20' C23' C24' 174.0(5) . . . . ?
C22' C17' C18' C19' 0.8(12) . . . . ?
C23' C20' C21' C22' 178.4(7) . . . . ?
C23' C24' C25' C26' -171.0(4) . . . . ?
C23' C24' C25' C28' 11.4(10) . . . . ?
C24' C25' C26' C27' -178.5(6) . . . . ?
C24' C25' C28' C29' 178.0(6) . . . . ?
C25' C26' C27' N2' 4.5(11) . . . . ?
C25' C28' C29' N2' -4.3(11) . . . . ?
C26' C25' C28' C29' 0.4(10) . . . . ?
C26' C27' N2' Zn2 -161.0(6) . . . 1_446 ?
C26' C27' N2' C29' -8.0(10) . . . . ?
C28' C25' C26' C27' -0.5(10) . . . . ?
C28' C29' N2' Zn2 158.2(5) . . . 1_446 ?
C28' C29' N2' C27' 8.0(10) . . . . ?
